data_4110957
loop_
_publ_author_name
'Vladimir V. Grushin'
'William J. Marshall'

_publ_section_title
;
 Facile Ar-CF3 Bond Formation at Pd. Strikingly Different Outcomes of
 Reductive Elimination from [(Ph3P)2Pd(CF3)Ph] and [(Xantphos)Pd(CF3)Ph]
;
_journal_name_full 'Journal of the American Chemical Society'
_journal_page_first 12644
_journal_page_last 12645
_journal_paper_doi 10.1021/ja064935c
_journal_volume 128
_journal_year 2006
_chemical_formula_sum 'C46 H37 F3 O P2 Pd'
_chemical_formula_weight 831.10
_chemical_name_systematic
;
 ?
;
_space_group_IT_number 2
_symmetry_cell_setting triclinic
_symmetry_space_group_name_Hall '-P 1'
_symmetry_space_group_name_H-M 'P -1'
_atom_sites_solution_hydrogens geom
_atom_sites_solution_primary direct
_atom_sites_solution_secondary difmap
_audit_creation_method SHELXL-97
_cell_angle_alpha 100.989(2)
_cell_angle_beta 92.266(2)
_cell_angle_gamma 105.5200(10)
_cell_formula_units_Z 2
_cell_length_a 11.6282(10)
_cell_length_b 12.3479(10)
_cell_length_c 14.1823(13)
_cell_measurement_temperature 293(2)
_cell_volume 1917.3(3)
_computing_cell_refinement 'Bruker XSCANS'
_computing_data_collection 'Bruker XSCANS'
_computing_data_reduction 'Bruker SHELXTL'
_computing_molecular_graphics 'Bruker SHELXTL'
_computing_publication_material 'Bruker SHELXTL'
_computing_structure_refinement 'SHELXL-97 (Sheldrick, 1997)'
_computing_structure_solution 'SHELXS-97 (Sheldrick, 1990)'
_diffrn_ambient_temperature 293(2)
_diffrn_measured_fraction_theta_full 0.994
_diffrn_measured_fraction_theta_max 0.994
_diffrn_measurement_device_type 'Bruker P4'
_diffrn_measurement_method '\w scans'
_diffrn_radiation_monochromator graphite
_diffrn_radiation_source 'fine-focus sealed tube'
_diffrn_radiation_type MoK\a
_diffrn_radiation_wavelength 0.71073
_diffrn_reflns_av_R_equivalents 0.0463
_diffrn_reflns_av_sigmaI/netI 0.0574
_diffrn_reflns_limit_h_max 15
_diffrn_reflns_limit_h_min -14
_diffrn_reflns_limit_k_max 16
_diffrn_reflns_limit_k_min -16
_diffrn_reflns_limit_l_max 18
_diffrn_reflns_limit_l_min -16
_diffrn_reflns_number 28941
_diffrn_reflns_theta_full 28.06
_diffrn_reflns_theta_max 28.06
_diffrn_reflns_theta_min 1.47
_exptl_absorpt_coefficient_mu 0.617
_exptl_absorpt_correction_type none
_exptl_crystal_colour colourless
_exptl_crystal_density_diffrn 1.440
_exptl_crystal_description irreg.plate
_exptl_crystal_F_000 848
_exptl_crystal_size_max 0.240
_exptl_crystal_size_mid 0.200
_exptl_crystal_size_min 0.040
_refine_diff_density_max 1.724
_refine_diff_density_min -0.897
_refine_diff_density_rms 0.091
_refine_ls_extinction_method none
_refine_ls_goodness_of_fit_ref 1.109
_refine_ls_hydrogen_treatment riding
_refine_ls_matrix_type full
_refine_ls_number_parameters 480
_refine_ls_number_reflns 9270
_refine_ls_number_restraints 0
_refine_ls_restrained_S_all 1.109
_refine_ls_R_factor_all 0.0656
_refine_ls_R_factor_gt 0.0480
_refine_ls_shift/su_max 0.001
_refine_ls_shift/su_mean 0.000
_refine_ls_structure_factor_coef Fsqd
_refine_ls_weighting_details 'calc w=1/[\s^2^(Fo^2^)+(0.0526P)^2^+0.4962P] where P=(Fo^2^+2Fc^2^)/3'
_refine_ls_weighting_scheme calc
_refine_ls_wR_factor_gt 0.1121
_refine_ls_wR_factor_ref 0.1195
_reflns_number_gt 7074
_reflns_number_total 9270
_reflns_threshold_expression >2sigma(I)
_cod_data_source_file ja064935csi20060711_084612.cif
_cod_data_source_block 06081
_cod_database_code 4110957

loop_
_symmetry_equiv_pos_as_xyz
'x, y, z'
'-x, -y, -z'

loop_
_atom_site_label
_atom_site_type_symbol
_atom_site_fract_x
_atom_site_fract_y
_atom_site_fract_z
_atom_site_U_iso_or_equiv
_atom_site_adp_type
_atom_site_occupancy
_atom_site_symmetry_multiplicity
_atom_site_calc_flag
_atom_site_refinement_flags
Pd1 Pd 0.23717(2) 0.33098(2) 0.310533(18) 0.02743(9) Uani 1 1 d .
P1 P 0.37456(7) 0.41717(7) 0.20406(6) 0.02615(18) Uani 1 1 d .
P2 P 0.33930(7) 0.20393(7) 0.35555(6) 0.02583(18) Uani 1 1 d .
F1 F 0.0723(2) 0.47536(19) 0.31861(16) 0.0512(6) Uani 1 1 d .
F2 F 0.12528(19) 0.4355(2) 0.17675(16) 0.0522(6) Uani 1 1 d .
F3 F -0.0028(2) 0.3075(2) 0.22922(17) 0.0546(6) Uani 1 1 d .
O1 O 0.34138(18) 0.18099(17) 0.14633(15) 0.0267(5) Uani 1 1 d .
C1 C 0.1033(3) 0.3904(3) 0.2565(2) 0.0320(7) Uani 1 1 d .
C2 C 0.1075(3) 0.2715(3) 0.3986(2) 0.0326(7) Uani 1 1 d .
C3 C 0.0889(3) 0.3500(3) 0.4759(2) 0.0343(8) Uani 1 1 d .
H3A H 0.1312 0.4271 0.4840 0.041 Uiso 1 1 calc R
C4 C 0.0083(3) 0.3159(3) 0.5420(3) 0.0423(9) Uani 1 1 d .
H4A H -0.0018 0.3702 0.5939 0.051 Uiso 1 1 calc R
C5 C -0.0560(3) 0.2038(4) 0.5312(3) 0.0504(11) Uani 1 1 d .
H5A H -0.1085 0.1807 0.5761 0.061 Uiso 1 1 calc R
C6 C -0.0416(3) 0.1234(4) 0.4508(3) 0.0490(10) Uani 1 1 d .
H6A H -0.0863 0.0468 0.4411 0.059 Uiso 1 1 calc R
C7 C 0.0411(3) 0.1599(3) 0.3851(3) 0.0365(8) Uani 1 1 d .
H7A H 0.0504 0.1068 0.3319 0.044 Uiso 1 1 calc R
C8 C 0.2942(3) 0.2169(3) 0.0700(2) 0.0255(6) Uani 1 1 d .
C9 C 0.3116(3) 0.3350(3) 0.0830(2) 0.0270(7) Uani 1 1 d .
C10 C 0.2698(3) 0.3752(3) 0.0071(2) 0.0319(7) Uani 1 1 d .
H10A H 0.2806 0.4536 0.0121 0.038 Uiso 1 1 calc R
C11 C 0.2119(3) 0.2977(3) -0.0762(2) 0.0383(8) Uani 1 1 d .
H11A H 0.1846 0.3253 -0.1268 0.046 Uiso 1 1 calc R
C12 C 0.1937(3) 0.1810(3) -0.0860(2) 0.0345(8) Uani 1 1 d .
H12A H 0.1539 0.1313 -0.1425 0.041 Uiso 1 1 calc R
C13 C 0.2348(3) 0.1367(3) -0.0115(2) 0.0295(7) Uani 1 1 d .
C14 C 0.2247(3) 0.0109(3) -0.0127(2) 0.0301(7) Uani 1 1 d .
C15 C 0.2065(3) -0.0074(3) 0.0901(2) 0.0294(7) Uani 1 1 d .
C16 C 0.1346(3) -0.1059(3) 0.1142(3) 0.0384(8) Uani 1 1 d .
H16A H 0.0905 -0.1665 0.0658 0.046 Uiso 1 1 calc R
C17 C 0.1280(3) -0.1146(3) 0.2103(3) 0.0406(9) Uani 1 1 d .
H17A H 0.0788 -0.1807 0.2254 0.049 Uiso 1 1 calc R
C18 C 0.1934(3) -0.0266(3) 0.2835(3) 0.0365(8) Uani 1 1 d .
H18A H 0.1877 -0.0343 0.3472 0.044 Uiso 1 1 calc R
C19 C 0.2682(3) 0.0739(3) 0.2635(2) 0.0273(7) Uani 1 1 d .
C20 C 0.2710(3) 0.0794(2) 0.1662(2) 0.0255(6) Uani 1 1 d .
C21 C 0.1233(3) -0.0699(3) -0.0866(3) 0.0404(9) Uani 1 1 d .
H21A H 0.1365 -0.0534 -0.1494 0.061 Uiso 1 1 calc R
H21B H 0.0479 -0.0586 -0.0688 0.061 Uiso 1 1 calc R
H21C H 0.1222 -0.1482 -0.0878 0.061 Uiso 1 1 calc R
C22 C 0.3449(3) -0.0118(3) -0.0392(3) 0.0385(8) Uani 1 1 d .
H22A H 0.3606 0.0038 -0.1019 0.058 Uiso 1 1 calc R
H22B H 0.3405 -0.0907 -0.0397 0.058 Uiso 1 1 calc R
H22C H 0.4084 0.0373 0.0076 0.058 Uiso 1 1 calc R
C23 C 0.3869(3) 0.5680(3) 0.2049(2) 0.0295(7) Uani 1 1 d .
C24 C 0.3397(3) 0.6300(3) 0.2784(3) 0.0381(8) Uani 1 1 d .
H24A H 0.3001 0.5935 0.3244 0.046 Uiso 1 1 calc R
C25 C 0.3512(4) 0.7462(3) 0.2835(3) 0.0481(10) Uani 1 1 d .
H25A H 0.3206 0.7874 0.3333 0.058 Uiso 1 1 calc R
C26 C 0.4080(4) 0.7999(3) 0.2146(3) 0.0461(9) Uani 1 1 d .
H26A H 0.4126 0.8766 0.2164 0.055 Uiso 1 1 calc R
C27 C 0.4584(3) 0.7405(3) 0.1429(3) 0.0407(9) Uani 1 1 d .
H27A H 0.4985 0.7778 0.0975 0.049 Uiso 1 1 calc R
C28 C 0.4490(3) 0.6256(3) 0.1386(3) 0.0365(8) Uani 1 1 d .
H28A H 0.4845 0.5863 0.0911 0.044 Uiso 1 1 calc R
C29 C 0.5337(3) 0.4235(3) 0.2021(2) 0.0279(7) Uani 1 1 d .
C30 C 0.5804(3) 0.3719(3) 0.1227(2) 0.0317(7) Uani 1 1 d .
H30A H 0.5290 0.3269 0.0693 0.038 Uiso 1 1 calc R
C31 C 0.7038(3) 0.3872(3) 0.1223(3) 0.0397(8) Uani 1 1 d .
H31A H 0.7345 0.3531 0.0685 0.048 Uiso 1 1 calc R
C32 C 0.7797(3) 0.4526(3) 0.2013(3) 0.0444(10) Uani 1 1 d .
H32A H 0.8619 0.4629 0.2012 0.053 Uiso 1 1 calc R
C33 C 0.7339(3) 0.5030(3) 0.2810(3) 0.0457(9) Uani 1 1 d .
H33A H 0.7855 0.5474 0.3344 0.055 Uiso 1 1 calc R
C34 C 0.6112(3) 0.4880(3) 0.2819(3) 0.0385(8) Uani 1 1 d .
H34A H 0.5810 0.5214 0.3363 0.046 Uiso 1 1 calc R
C35 C 0.3233(3) 0.1547(3) 0.4702(2) 0.0280(7) Uani 1 1 d .
C36 C 0.2889(3) 0.2183(3) 0.5494(2) 0.0344(8) Uani 1 1 d .
H36A H 0.2657 0.2833 0.5434 0.041 Uiso 1 1 calc R
C37 C 0.2886(3) 0.1861(4) 0.6377(3) 0.0454(9) Uani 1 1 d .
H37A H 0.2665 0.2303 0.6908 0.054 Uiso 1 1 calc R
C38 C 0.3209(3) 0.0894(3) 0.6474(3) 0.0449(9) Uani 1 1 d .
H38A H 0.3178 0.0666 0.7064 0.054 Uiso 1 1 calc R
C39 C 0.3579(3) 0.0262(3) 0.5700(3) 0.0409(9) Uani 1 1 d .
H39A H 0.3813 -0.0384 0.5769 0.049 Uiso 1 1 calc R
C40 C 0.3602(3) 0.0587(3) 0.4819(3) 0.0347(8) Uani 1 1 d .
H40A H 0.3865 0.0164 0.4299 0.042 Uiso 1 1 calc R
C41 C 0.5018(3) 0.2280(3) 0.3556(2) 0.0265(7) Uani 1 1 d .
C42 C 0.5722(3) 0.2966(3) 0.4385(2) 0.0337(7) Uani 1 1 d .
H42A H 0.5357 0.3293 0.4891 0.040 Uiso 1 1 calc R
C43 C 0.6958(3) 0.3170(3) 0.4468(3) 0.0376(8) Uani 1 1 d .
H43A H 0.7413 0.3621 0.5030 0.045 Uiso 1 1 calc R
C44 C 0.7516(3) 0.2700(3) 0.3710(3) 0.0356(8) Uani 1 1 d .
H44A H 0.8345 0.2837 0.3760 0.043 Uiso 1 1 calc R
C45 C 0.6832(3) 0.2030(3) 0.2887(2) 0.0328(7) Uani 1 1 d .
H45A H 0.7206 0.1724 0.2376 0.039 Uiso 1 1 calc R
C46 C 0.5589(3) 0.1800(3) 0.2804(2) 0.0301(7) Uani 1 1 d .
H46A H 0.5138 0.1328 0.2248 0.036 Uiso 1 1 calc R

loop_
_atom_site_aniso_label
_atom_site_aniso_U_11
_atom_site_aniso_U_22
_atom_site_aniso_U_33
_atom_site_aniso_U_23
_atom_site_aniso_U_13
_atom_site_aniso_U_12
Pd1 0.02727(14) 0.02591(14) 0.02934(14) 0.00175(10) -0.00027(10) 0.01109(10)
P1 0.0299(4) 0.0254(4) 0.0241(4) 0.0021(3) -0.0006(3) 0.0120(3)
P2 0.0258(4) 0.0256(4) 0.0265(4) 0.0035(3) 0.0001(3) 0.0097(3)
F1 0.0590(14) 0.0575(14) 0.0486(14) 0.0067(11) 0.0068(11) 0.0385(12)
F2 0.0477(13) 0.0782(16) 0.0480(14) 0.0313(12) 0.0087(10) 0.0338(12)
F3 0.0416(13) 0.0584(15) 0.0604(15) 0.0111(12) -0.0134(11) 0.0116(11)
O1 0.0284(11) 0.0261(11) 0.0247(11) 0.0026(9) -0.0050(9) 0.0093(9)
C1 0.0287(17) 0.0401(19) 0.0312(18) 0.0074(15) 0.0047(14) 0.0160(15)
C2 0.0230(16) 0.0387(19) 0.0355(19) 0.0019(15) -0.0035(14) 0.0128(14)
C3 0.0276(17) 0.0384(19) 0.0366(19) 0.0061(15) 0.0027(14) 0.0098(15)
C4 0.037(2) 0.056(2) 0.037(2) 0.0087(18) 0.0016(16) 0.0187(18)
C5 0.036(2) 0.067(3) 0.061(3) 0.034(2) 0.0158(19) 0.019(2)
C6 0.0302(19) 0.041(2) 0.079(3) 0.025(2) 0.0064(19) 0.0053(17)
C7 0.0333(18) 0.0319(18) 0.044(2) 0.0035(15) -0.0018(16) 0.0135(15)
C8 0.0220(15) 0.0319(17) 0.0242(16) 0.0027(13) -0.0004(12) 0.0128(13)
C9 0.0288(16) 0.0298(17) 0.0240(16) 0.0032(13) 0.0008(13) 0.0127(13)
C10 0.0376(19) 0.0315(17) 0.0290(17) 0.0049(14) -0.0016(14) 0.0154(15)
C11 0.043(2) 0.046(2) 0.0287(18) 0.0076(15) -0.0052(15) 0.0186(17)
C12 0.0338(18) 0.044(2) 0.0247(17) -0.0009(14) -0.0048(14) 0.0156(16)
C13 0.0248(16) 0.0336(18) 0.0275(17) -0.0014(13) -0.0037(13) 0.0103(14)
C14 0.0304(17) 0.0290(17) 0.0287(17) -0.0027(13) -0.0038(13) 0.0115(14)
C15 0.0220(15) 0.0280(17) 0.0378(19) 0.0017(14) -0.0010(13) 0.0104(13)
C16 0.0291(18) 0.0287(18) 0.049(2) -0.0026(16) -0.0046(16) 0.0031(15)
C17 0.039(2) 0.0283(18) 0.049(2) 0.0060(16) -0.0012(17) 0.0039(16)
C18 0.040(2) 0.0333(19) 0.037(2) 0.0072(15) 0.0013(16) 0.0113(16)
C19 0.0259(16) 0.0226(15) 0.0334(18) 0.0025(13) 0.0005(13) 0.0099(13)
C20 0.0230(15) 0.0203(15) 0.0336(17) 0.0044(12) -0.0020(13) 0.0082(12)
C21 0.039(2) 0.037(2) 0.036(2) -0.0096(15) -0.0076(16) 0.0079(16)
C22 0.038(2) 0.0354(19) 0.041(2) -0.0017(15) -0.0008(16) 0.0155(16)
C23 0.0346(18) 0.0275(16) 0.0271(17) 0.0021(13) -0.0029(14) 0.0133(14)
C24 0.049(2) 0.0291(18) 0.0354(19) 0.0015(15) 0.0084(16) 0.0126(16)
C25 0.062(3) 0.033(2) 0.049(2) -0.0015(17) 0.013(2) 0.0196(19)
C26 0.057(2) 0.0299(19) 0.052(2) 0.0055(17) -0.002(2) 0.0161(18)
C27 0.053(2) 0.0336(19) 0.036(2) 0.0113(16) 0.0012(17) 0.0114(17)
C28 0.045(2) 0.0344(19) 0.0308(18) 0.0030(14) 0.0050(16) 0.0140(16)
C29 0.0325(17) 0.0229(15) 0.0284(17) 0.0055(13) -0.0023(13) 0.0086(13)
C30 0.0325(18) 0.0341(18) 0.0291(17) 0.0077(14) -0.0008(14) 0.0102(15)
C31 0.037(2) 0.049(2) 0.041(2) 0.0141(17) 0.0067(16) 0.0214(17)
C32 0.0296(19) 0.051(2) 0.059(3) 0.028(2) -0.0032(17) 0.0128(17)
C33 0.042(2) 0.046(2) 0.045(2) 0.0071(18) -0.0153(18) 0.0093(18)
C34 0.041(2) 0.038(2) 0.0351(19) 0.0014(15) -0.0043(16) 0.0137(16)
C35 0.0228(15) 0.0332(17) 0.0281(17) 0.0068(13) 0.0005(13) 0.0082(13)
C36 0.0348(18) 0.0373(19) 0.0324(18) 0.0053(15) 0.0003(15) 0.0137(15)
C37 0.045(2) 0.061(3) 0.031(2) 0.0100(18) 0.0038(16) 0.016(2)
C38 0.044(2) 0.057(2) 0.036(2) 0.0191(18) 0.0000(17) 0.0114(19)
C39 0.037(2) 0.043(2) 0.047(2) 0.0211(18) 0.0014(17) 0.0116(17)
C40 0.0315(18) 0.0341(18) 0.040(2) 0.0091(15) 0.0033(15) 0.0111(15)
C41 0.0267(16) 0.0277(16) 0.0268(16) 0.0063(13) 0.0007(13) 0.0105(13)
C42 0.0317(18) 0.0389(19) 0.0279(17) 0.0026(14) 0.0017(14) 0.0087(15)
C43 0.0335(18) 0.044(2) 0.0307(18) 0.0070(15) -0.0036(15) 0.0038(16)
C44 0.0251(17) 0.041(2) 0.043(2) 0.0159(16) 0.0001(15) 0.0090(15)
C45 0.0337(18) 0.0389(19) 0.0330(18) 0.0106(15) 0.0063(14) 0.0194(15)
C46 0.0287(17) 0.0317(17) 0.0304(17) 0.0037(13) -0.0043(13) 0.0122(14)

loop_
_atom_type_symbol
_atom_type_description
_atom_type_scat_dispersion_real
_atom_type_scat_dispersion_imag
_atom_type_scat_source
C C 0.0033 0.0016 'International Tables Vol C Tables 4.2.6.8 and 6.1.1.4'
F F 0.0171 0.0103 'International Tables Vol C Tables 4.2.6.8 and 6.1.1.4'
O O 0.0106 0.0060 'International Tables Vol C Tables 4.2.6.8 and 6.1.1.4'
P P 0.1023 0.0942 'International Tables Vol C Tables 4.2.6.8 and 6.1.1.4'
Pd Pd -0.9988 1.0072 'International Tables Vol C Tables 4.2.6.8 and 6.1.1.4'
H H 0.0000 0.0000 'International Tables Vol C Tables 4.2.6.8 and 6.1.1.4'

loop_
_geom_angle_atom_site_label_1
_geom_angle_atom_site_label_2
_geom_angle_atom_site_label_3
_geom_angle
C2 Pd1 C1 82.06(13)
C2 Pd1 P2 87.64(9)
C1 Pd1 P2 160.67(10)
C2 Pd1 P1 172.75(9)
C1 Pd1 P1 91.12(9)
P2 Pd1 P1 99.59(3)
C23 P1 C9 107.20(14)
C23 P1 C29 98.69(15)
C9 P1 C29 102.47(14)
C23 P1 Pd1 115.40(11)
C9 P1 Pd1 104.47(11)
C29 P1 Pd1 126.85(10)
C41 P2 C19 107.14(14)
C41 P2 C35 97.22(14)
C19 P2 C35 104.01(15)
C41 P2 Pd1 123.49(10)
C19 P2 Pd1 99.96(10)
C35 P2 Pd1 123.03(11)
C20 O1 C8 114.8(2)
F2 C1 F3 103.3(3)
F2 C1 F1 102.9(3)
F3 C1 F1 103.5(3)
F2 C1 Pd1 116.1(2)
F3 C1 Pd1 113.5(2)
F1 C1 Pd1 115.8(2)
C7 C2 C3 118.7(3)
C7 C2 Pd1 123.6(3)
C3 C2 Pd1 117.7(3)
C2 C3 C4 121.4(3)
C5 C4 C3 120.6(4)
C4 C5 C6 118.8(4)
C5 C6 C7 119.6(4)
C2 C7 C6 120.9(4)
C13 C8 O1 120.1(3)
C13 C8 C9 124.8(3)
O1 C8 C9 115.2(3)
C10 C9 C8 117.2(3)
C10 C9 P1 127.7(2)
C8 C9 P1 114.9(2)
C11 C10 C9 119.6(3)
C12 C11 C10 121.8(3)
C11 C12 C13 120.5(3)
C8 C13 C12 116.1(3)
C8 C13 C14 117.2(3)
C12 C13 C14 126.7(3)
C13 C14 C15 107.3(3)
C13 C14 C21 111.7(3)
C15 C14 C21 112.2(3)
C13 C14 C22 108.3(3)
C15 C14 C22 108.1(3)
C21 C14 C22 109.1(3)
C16 C15 C20 116.8(3)
C16 C15 C14 125.4(3)
C20 C15 C14 117.7(3)
C17 C16 C15 120.5(3)
C18 C17 C16 120.9(3)
C17 C18 C19 121.1(3)
C20 C19 C18 116.0(3)
C20 C19 P2 119.1(2)
C18 C19 P2 124.0(3)
O1 C20 C15 119.2(3)
O1 C20 C19 116.1(3)
C15 C20 C19 124.7(3)
C24 C23 C28 118.6(3)
C24 C23 P1 118.8(3)
C28 C23 P1 122.4(3)
C25 C24 C23 120.5(3)
C26 C25 C24 119.8(4)
C25 C26 C27 120.4(3)
C26 C27 C28 119.9(3)
C27 C28 C23 120.7(3)
C34 C29 C30 119.0(3)
C34 C29 P1 118.0(3)
C30 C29 P1 123.0(2)
C29 C30 C31 120.5(3)
C32 C31 C30 119.9(4)
C31 C32 C33 119.9(3)
C32 C33 C34 120.5(3)
C29 C34 C33 120.2(4)
C36 C35 C40 118.5(3)
C36 C35 P2 121.3(2)
C40 C35 P2 119.8(3)
C35 C36 C37 120.6(3)
C38 C37 C36 120.4(4)
C37 C38 C39 119.9(4)
C38 C39 C40 120.0(3)
C39 C40 C35 120.5(3)
C42 C41 C46 118.3(3)
C42 C41 P2 116.8(2)
C46 C41 P2 124.9(2)
C43 C42 C41 121.2(3)
C42 C43 C44 119.9(3)
C45 C44 C43 119.4(3)
C44 C45 C46 121.2(3)
C45 C46 C41 120.0(3)

loop_
_geom_bond_atom_site_label_1
_geom_bond_atom_site_label_2
_geom_bond_distance
Pd1 C2 2.069(3)
Pd1 C1 2.069(3)
Pd1 P2 2.3661(8)
Pd1 P1 2.4205(9)
P1 C23 1.827(3)
P1 C9 1.830(3)
P1 C29 1.833(3)
P2 C41 1.833(3)
P2 C19 1.836(3)
P2 C35 1.841(3)
F1 C1 1.371(4)
F2 C1 1.357(4)
F3 C1 1.362(4)
O1 C20 1.387(4)
O1 C8 1.391(3)
C2 C7 1.360(5)
C2 C3 1.384(5)
C3 C4 1.394(5)
C4 C5 1.363(6)
C5 C6 1.409(6)
C6 C7 1.413(5)
C8 C13 1.389(4)
C8 C9 1.393(4)
C9 C10 1.390(4)
C10 C11 1.388(5)
C11 C12 1.378(5)
C12 C13 1.401(4)
C13 C14 1.524(4)
C14 C15 1.531(5)
C14 C21 1.536(4)
C14 C22 1.544(5)
C15 C16 1.391(5)
C15 C20 1.393(4)
C16 C17 1.391(5)
C17 C18 1.379(5)
C18 C19 1.398(5)
C19 C20 1.396(4)
C23 C24 1.393(5)
C23 C28 1.394(5)
C24 C25 1.392(5)
C25 C26 1.377(5)
C26 C27 1.381(5)
C27 C28 1.384(5)
C29 C34 1.385(4)
C29 C30 1.389(5)
C30 C31 1.397(5)
C31 C32 1.372(5)
C32 C33 1.381(6)
C33 C34 1.389(5)
C35 C36 1.381(5)
C35 C40 1.399(4)
C36 C37 1.384(5)
C37 C38 1.373(5)
C38 C39 1.374(5)
C39 C40 1.383(5)
C41 C42 1.394(4)
C41 C46 1.398(4)
C42 C43 1.387(5)
C43 C44 1.390(5)
C44 C45 1.374(5)
C45 C46 1.393(4)

loop_
_geom_torsion_atom_site_label_1
_geom_torsion_atom_site_label_2
_geom_torsion_atom_site_label_3
_geom_torsion_atom_site_label_4
_geom_torsion
C2 Pd1 P1 C23 30.5(8)
C1 Pd1 P1 C23 50.11(15)
P2 Pd1 P1 C23 -146.05(11)
C2 Pd1 P1 C9 -86.9(7)
C1 Pd1 P1 C9 -67.32(14)
P2 Pd1 P1 C9 96.52(10)
C2 Pd1 P1 C29 154.9(7)
C1 Pd1 P1 C29 174.52(16)
P2 Pd1 P1 C29 -21.65(13)
C2 Pd1 P2 C41 -153.48(15)
C1 Pd1 P2 C41 148.9(3)
P1 Pd1 P2 C41 26.08(13)
C2 Pd1 P2 C19 88.15(14)
C1 Pd1 P2 C19 30.5(3)
P1 Pd1 P2 C19 -92.28(11)
C2 Pd1 P2 C35 -25.89(15)
C1 Pd1 P2 C35 -83.5(3)
P1 Pd1 P2 C35 153.67(12)
C2 Pd1 C1 F2 -172.3(3)
P2 Pd1 C1 F2 -113.9(3)
P1 Pd1 C1 F2 10.1(2)
C2 Pd1 C1 F3 -52.9(2)
P2 Pd1 C1 F3 5.6(5)
P1 Pd1 C1 F3 129.6(2)
C2 Pd1 C1 F1 66.8(2)
P2 Pd1 C1 F1 125.2(3)
P1 Pd1 C1 F1 -110.8(2)
C1 Pd1 C2 C7 102.7(3)
P2 Pd1 C2 C7 -60.9(3)
P1 Pd1 C2 C7 122.5(7)
C1 Pd1 C2 C3 -78.1(3)
P2 Pd1 C2 C3 118.3(3)
P1 Pd1 C2 C3 -58.3(9)
C7 C2 C3 C4 3.0(5)
Pd1 C2 C3 C4 -176.3(3)
C2 C3 C4 C5 -0.9(5)
C3 C4 C5 C6 -1.5(6)
C4 C5 C6 C7 1.8(6)
C3 C2 C7 C6 -2.6(5)
Pd1 C2 C7 C6 176.5(3)
C5 C6 C7 C2 0.3(6)
C20 O1 C8 C13 -38.5(4)
C20 O1 C8 C9 141.5(3)
C13 C8 C9 C10 -2.3(5)
O1 C8 C9 C10 177.7(3)
C13 C8 C9 P1 171.9(3)
O1 C8 C9 P1 -8.0(4)
C23 P1 C9 C10 -5.4(3)
C29 P1 C9 C10 -108.8(3)
Pd1 P1 C9 C10 117.5(3)
C23 P1 C9 C8 -179.0(2)
C29 P1 C9 C8 77.7(3)
Pd1 P1 C9 C8 -56.1(2)
C8 C9 C10 C11 1.0(5)
P1 C9 C10 C11 -172.4(3)
C9 C10 C11 C12 0.4(5)
C10 C11 C12 C13 -0.7(6)
O1 C8 C13 C12 -178.0(3)
C9 C8 C13 C12 2.0(5)
O1 C8 C13 C14 -0.1(4)
C9 C8 C13 C14 179.9(3)
C11 C12 C13 C8 -0.5(5)
C11 C12 C13 C14 -178.2(3)
C8 C13 C14 C15 36.7(4)
C12 C13 C14 C15 -145.7(3)
C8 C13 C14 C21 160.1(3)
C12 C13 C14 C21 -22.3(5)
C8 C13 C14 C22 -79.8(4)
C12 C13 C14 C22 97.9(4)
C13 C14 C15 C16 143.8(3)
C21 C14 C15 C16 20.8(4)
C22 C14 C15 C16 -99.6(4)
C13 C14 C15 C20 -39.2(4)
C21 C14 C15 C20 -162.2(3)
C22 C14 C15 C20 77.4(3)
C20 C15 C16 C17 0.7(5)
C14 C15 C16 C17 177.7(3)
C15 C16 C17 C18 -0.7(5)
C16 C17 C18 C19 0.1(5)
C17 C18 C19 C20 0.6(5)
C17 C18 C19 P2 169.8(3)
C41 P2 C19 C20 -73.8(3)
C35 P2 C19 C20 -176.1(2)
Pd1 P2 C19 C20 56.0(3)
C41 P2 C19 C18 117.3(3)
C35 P2 C19 C18 15.0(3)
Pd1 P2 C19 C18 -112.9(3)
C8 O1 C20 C15 35.7(4)
C8 O1 C20 C19 -142.5(3)
C16 C15 C20 O1 -178.1(3)
C14 C15 C20 O1 4.7(4)
C16 C15 C20 C19 0.0(5)
C14 C15 C20 C19 -177.3(3)
C18 C19 C20 O1 177.5(3)
P2 C19 C20 O1 7.7(4)
C18 C19 C20 C15 -0.6(5)
P2 C19 C20 C15 -170.4(2)
C9 P1 C23 C24 129.4(3)
C29 P1 C23 C24 -124.6(3)
Pd1 P1 C23 C24 13.5(3)
C9 P1 C23 C28 -55.1(3)
C29 P1 C23 C28 50.9(3)
Pd1 P1 C23 C28 -171.0(2)
C28 C23 C24 C25 2.0(5)
P1 C23 C24 C25 177.6(3)
C23 C24 C25 C26 1.0(6)
C24 C25 C26 C27 -2.9(6)
C25 C26 C27 C28 1.7(6)
C26 C27 C28 C23 1.4(6)
C24 C23 C28 C27 -3.2(5)
P1 C23 C28 C27 -178.7(3)
C23 P1 C29 C34 65.5(3)
C9 P1 C29 C34 175.4(3)
Pd1 P1 C29 C34 -65.6(3)
C23 P1 C29 C30 -110.9(3)
C9 P1 C29 C30 -1.0(3)
Pd1 P1 C29 C30 118.0(2)
C34 C29 C30 C31 -1.6(5)
P1 C29 C30 C31 174.8(3)
C29 C30 C31 C32 0.7(5)
C30 C31 C32 C33 0.0(5)
C31 C32 C33 C34 0.1(6)
C30 C29 C34 C33 1.6(5)
P1 C29 C34 C33 -174.9(3)
C32 C33 C34 C29 -0.9(6)
C41 P2 C35 C36 113.9(3)
C19 P2 C35 C36 -136.4(3)
Pd1 P2 C35 C36 -24.3(3)
C41 P2 C35 C40 -58.2(3)
C19 P2 C35 C40 51.5(3)
Pd1 P2 C35 C40 163.5(2)
C40 C35 C36 C37 -1.4(5)
P2 C35 C36 C37 -173.6(3)
C35 C36 C37 C38 -1.0(6)
C36 C37 C38 C39 2.3(6)
C37 C38 C39 C40 -1.3(6)
C38 C39 C40 C35 -1.0(5)
C36 C35 C40 C39 2.4(5)
P2 C35 C40 C39 174.7(3)
C19 P2 C41 C42 -159.3(2)
C35 P2 C41 C42 -52.1(3)
Pd1 P2 C41 C42 85.8(3)
C19 P2 C41 C46 18.7(3)
C35 P2 C41 C46 125.8(3)
Pd1 P2 C41 C46 -96.3(3)
C46 C41 C42 C43 -0.1(5)
P2 C41 C42 C43 177.9(3)
C41 C42 C43 C44 0.9(5)
C42 C43 C44 C45 -0.4(5)
C43 C44 C45 C46 -0.9(5)
C44 C45 C46 C41 1.7(5)
C42 C41 C46 C45 -1.2(5)
P2 C41 C46 C45 -179.1(2)
